data_4337943
loop_
_publ_author_name
'Coe, Benjamin J.'
'Helliwell, Madeleine'
'Peers, Martyn K.'
'Raftery, James'
'Rusanova, Daniela'
'Clays, Koen'
'Depotter, Griet'
'Brunschwig, Bruce S.'

_publ_section_title
;
 Synthesis, Structures, and Optical Properties of Ruthenium(II) Complexes
 of the Tris(1-pyrazolyl)methane Ligand.
;
_journal_issue 7
_journal_name_full 'Inorganic chemistry'
_journal_page_first 3798
_journal_paper_doi 10.1021/ic500145r
_journal_volume 53
_journal_year 2014
_chemical_formula_sum 'C35 H38 Cl F18 N10 O P3 Ru'
_chemical_formula_weight 1186.18
_space_group_IT_number 14
_symmetry_cell_setting monoclinic
_symmetry_space_group_name_Hall '-P 2ybc'
_symmetry_space_group_name_H-M 'P 1 21/c 1'
_atom_sites_solution_hydrogens geom
_atom_sites_solution_primary direct
_atom_sites_solution_secondary difmap
_audit_creation_method SHELXL-97
_cell_angle_alpha 90.00
_cell_angle_beta 108.045(2)
_cell_angle_gamma 90.00
_cell_formula_units_Z 4
_cell_length_a 22.7148(19)
_cell_length_b 11.6324(10)
_cell_length_c 17.5531(15)
_cell_measurement_reflns_used 3042
_cell_measurement_temperature 100(2)
_cell_measurement_theta_max 21.037
_cell_measurement_theta_min 2.1715
_cell_volume 4409.9(7)
_computing_cell_refinement 'Bruker SMART'
_computing_data_collection 'Bruker SMART'
_computing_data_reduction 'Bruker SAINT'
_computing_molecular_graphics 'Bruker SHELXTL'
_computing_publication_material 'Bruker SHELXTL'
_computing_structure_refinement 'SHELXL-97 (Sheldrick, 1997)'
_computing_structure_solution 'SHELXS-97 (Sheldrick, 1990)'
_diffrn_ambient_temperature 100(2)
_diffrn_measured_fraction_theta_full 0.998
_diffrn_measured_fraction_theta_max 0.944
_diffrn_measurement_device_type 'CCD area detector'
_diffrn_measurement_method 'phi and omega scans'
_diffrn_radiation_monochromator graphite
_diffrn_radiation_source 'fine-focus sealed tube'
_diffrn_radiation_type MoK\a
_diffrn_radiation_wavelength 0.71073
_diffrn_reflns_av_R_equivalents 0.0915
_diffrn_reflns_av_sigmaI/netI 0.1550
_diffrn_reflns_limit_h_max 29
_diffrn_reflns_limit_h_min -29
_diffrn_reflns_limit_k_max 14
_diffrn_reflns_limit_k_min -15
_diffrn_reflns_limit_l_max 22
_diffrn_reflns_limit_l_min -22
_diffrn_reflns_number 37416
_diffrn_reflns_theta_full 25.00
_diffrn_reflns_theta_max 28.31
_diffrn_reflns_theta_min 1.89
_exptl_absorpt_coefficient_mu 0.647
_exptl_absorpt_correction_type none
_exptl_crystal_colour purple
_exptl_crystal_density_diffrn 1.787
_exptl_crystal_density_method 'not measured'
_exptl_crystal_description block
_exptl_crystal_F_000 2376
_exptl_crystal_size_max 0.20
_exptl_crystal_size_mid 0.12
_exptl_crystal_size_min 0.08
_refine_diff_density_max 1.114
_refine_diff_density_min -0.865
_refine_diff_density_rms 0.104
_refine_ls_extinction_method none
_refine_ls_goodness_of_fit_ref 0.885
_refine_ls_hydrogen_treatment constr
_refine_ls_matrix_type full
_refine_ls_number_parameters 604
_refine_ls_number_reflns 10350
_refine_ls_number_restraints 0
_refine_ls_restrained_S_all 0.885
_refine_ls_R_factor_all 0.1245
_refine_ls_R_factor_gt 0.0585
_refine_ls_shift/su_max 0.001
_refine_ls_shift/su_mean 0.000
_refine_ls_structure_factor_coef Fsqd
_refine_ls_weighting_details 'calc w=1/[\s^2^(Fo^2^)+(0.0396P)^2^+0.0000P] where P=(Fo^2^+2Fc^2^)/3'
_refine_ls_weighting_scheme calc
_refine_ls_wR_factor_gt 0.1080
_refine_ls_wR_factor_ref 0.1236
_reflns_number_gt 5534
_reflns_number_total 10350
_reflns_threshold_expression >2sigma(I)
_cod_data_source_file ic500145r_si_002.cif
_cod_data_source_block 3.Me2CO
_cod_depositor_comments
;
The following automatic conversions were performed:

'_symmetry_cell_setting' value 'Monoclinic' changed to 'monoclinic'
according to
/usr/data/users/saulius/automatic-downloads/rss-feeds/ACS/lib/dictionaries/cif_core.dic
dictionary named 'cif_core.dic' version 2.4.2 from 2011-04-26.

Automatic conversion script
Id: cif_fix_values 2281 2013-09-26 08:29:07Z andrius 

 Adding full bibliography for 4337941--4337943.cif.
;
_cod_original_cell_volume 4409.9(6)
_cod_original_sg_symbol_H-M P2(1)/c
_cod_database_code 4337943

loop_
_symmetry_equiv_pos_as_xyz
'x, y, z'
'-x, y+1/2, -z+1/2'
'-x, -y, -z'
'x, -y-1/2, z-1/2'

loop_
_atom_site_label
_atom_site_type_symbol
_atom_site_fract_x
_atom_site_fract_y
_atom_site_fract_z
_atom_site_U_iso_or_equiv
_atom_site_adp_type
_atom_site_occupancy
_atom_site_symmetry_multiplicity
_atom_site_calc_flag
_atom_site_refinement_flags
_atom_site_disorder_assembly
_atom_site_disorder_group
C1 C 0.8040(3) 0.4380(5) 0.1076(3) 0.0316(14) Uani 1 1 d . . .
H1 H 0.7869 0.4323 0.0510 0.038 Uiso 1 1 calc R . .
C2 C 0.8654(3) 0.4687(5) 0.1387(3) 0.0356(15) Uani 1 1 d . . .
H2 H 0.8898 0.4805 0.1041 0.043 Uiso 1 1 calc R . .
C3 C 0.8913(2) 0.4821(5) 0.2203(3) 0.0299(13) Uani 1 1 d . . .
C4 C 0.8535(2) 0.4624(4) 0.2672(3) 0.0292(13) Uani 1 1 d . . .
H4 H 0.8691 0.4709 0.3237 0.035 Uiso 1 1 calc RD . .
C5 C 0.7925(2) 0.4299(5) 0.2304(3) 0.0314(13) Uani 1 1 d . . .
H5 H 0.7673 0.4168 0.2637 0.038 Uiso 1 1 calc R . .
C6 C 0.9562(3) 0.5213(5) 0.2563(3) 0.0353(14) Uani 1 1 d . . .
C7 C 0.9860(3) 0.5854(5) 0.2125(4) 0.0479(18) Uani 1 1 d . . .
H7 H 0.9656 0.6017 0.1576 0.057 Uiso 1 1 calc R . .
C8 C 1.0454(3) 0.6255(6) 0.2485(4) 0.0523(18) Uani 1 1 d . . .
H8 H 1.0652 0.6695 0.2178 0.063 Uiso 1 1 calc R . .
C9 C 1.0492(3) 0.5389(5) 0.3701(4) 0.0463(17) Uani 1 1 d . . .
H9 H 1.0716 0.5226 0.4243 0.056 Uiso 1 1 calc R . .
C10 C 0.9904(3) 0.4976(5) 0.3370(4) 0.0427(16) Uani 1 1 d . . .
H10 H 0.9723 0.4521 0.3688 0.051 Uiso 1 1 calc R . .
C11 C 1.1388(3) 0.6495(5) 0.3593(4) 0.056(2) Uani 1 1 d . . .
H11A H 1.1685 0.5963 0.3480 0.085 Uiso 1 1 calc R . .
H11B H 1.1479 0.6574 0.4174 0.085 Uiso 1 1 calc R . .
H11C H 1.1421 0.7248 0.3359 0.085 Uiso 1 1 calc R . .
C12 C 0.7202(2) 0.2102(5) 0.0077(3) 0.0264(13) Uani 1 1 d . . .
H12 H 0.7425 0.2754 -0.0009 0.032 Uiso 1 1 calc R . .
C13 C 0.7272(2) 0.1087(5) -0.0275(3) 0.0322(13) Uani 1 1 d . . .
H13 H 0.7547 0.1046 -0.0586 0.039 Uiso 1 1 calc R . .
C14 C 0.6946(2) 0.0115(5) -0.0184(3) 0.0265(13) Uani 1 1 d . . .
C15 C 0.6555(2) 0.0235(5) 0.0280(3) 0.0274(13) Uani 1 1 d . . .
H15 H 0.6319 -0.0401 0.0361 0.033 Uiso 1 1 calc R . .
C16 C 0.6511(2) 0.1286(5) 0.0625(3) 0.0286(13) Uani 1 1 d . . .
H16 H 0.6239 0.1349 0.0938 0.034 Uiso 1 1 calc R . .
C17 C 0.7033(2) -0.0976(5) -0.0564(3) 0.0280(13) Uani 1 1 d . . .
C18 C 0.7577(3) -0.1199(5) -0.0748(4) 0.0468(17) Uani 1 1 d . . .
H18 H 0.7895 -0.0634 -0.0631 0.056 Uiso 1 1 calc R . .
C19 C 0.7662(3) -0.2212(5) -0.1091(4) 0.0455(17) Uani 1 1 d . . .
H19 H 0.8039 -0.2346 -0.1206 0.055 Uiso 1 1 calc RD . .
C20 C 0.6694(3) -0.2833(5) -0.1109(3) 0.0338(14) Uani 1 1 d . . .
H20 H 0.6384 -0.3410 -0.1240 0.041 Uiso 1 1 calc R . .
C21 C 0.6586(3) -0.1838(4) -0.0761(3) 0.0300(13) Uani 1 1 d . . .
H21 H 0.6205 -0.1733 -0.0654 0.036 Uiso 1 1 calc R . .
C22 C 0.7346(3) -0.4113(4) -0.1613(3) 0.0379(15) Uani 1 1 d . . .
H22A H 0.7568 -0.3961 -0.1999 0.057 Uiso 1 1 calc R . .
H22B H 0.6953 -0.4497 -0.1884 0.057 Uiso 1 1 calc R . .
H22C H 0.7598 -0.4608 -0.1184 0.057 Uiso 1 1 calc R . .
C23 C 0.5771(2) 0.4315(4) 0.1898(3) 0.0226(12) Uani 1 1 d . . .
H23 H 0.5462 0.4478 0.2184 0.027 Uiso 1 1 calc R . .
C24 C 0.6748(2) 0.6416(4) 0.1518(3) 0.0243(12) Uani 1 1 d . . .
H24 H 0.7065 0.6664 0.1306 0.029 Uiso 1 1 calc R . .
C25 C 0.6425(2) 0.7134(5) 0.1884(3) 0.0279(13) Uani 1 1 d . . .
H25 H 0.6476 0.7940 0.1966 0.033 Uiso 1 1 calc R . .
C26 C 0.6022(2) 0.6448(4) 0.2097(3) 0.0283(13) Uani 1 1 d . . .
H26 H 0.5731 0.6684 0.2355 0.034 Uiso 1 1 calc R . .
C27 C 0.6938(2) 0.2227(4) 0.2564(3) 0.0276(13) Uani 1 1 d . . .
H27 H 0.7285 0.1800 0.2529 0.033 Uiso 1 1 calc R . .
C28 C 0.6654(3) 0.2068(4) 0.3145(3) 0.0301(13) Uani 1 1 d . . .
H28 H 0.6769 0.1530 0.3573 0.036 Uiso 1 1 calc R . .
C29 C 0.6181(2) 0.2825(4) 0.2991(3) 0.0279(13) Uani 1 1 d . . .
H29 H 0.5895 0.2915 0.3284 0.033 Uiso 1 1 calc R . .
C30 C 0.5351(2) 0.3283(4) -0.0061(3) 0.0254(12) Uani 1 1 d . . .
H30 H 0.5441 0.2998 -0.0519 0.031 Uiso 1 1 calc R . .
C31 C 0.4757(2) 0.3430(4) -0.0006(3) 0.0318(14) Uani 1 1 d . . .
H31 H 0.4376 0.3273 -0.0409 0.038 Uiso 1 1 calc R . .
C32 C 0.4833(2) 0.3840(5) 0.0732(3) 0.0274(12) Uani 1 1 d . . .
H32 H 0.4513 0.4033 0.0952 0.033 Uiso 1 1 calc R . .
Cl1 Cl 0.66797(6) 0.47705(11) -0.01931(7) 0.0275(3) Uani 1 1 d . . .
F1 F 0.08669(19) 0.5819(3) 0.0719(2) 0.0757(13) Uani 1 1 d . . .
F2 F 0.06544(17) 0.7629(3) 0.0939(2) 0.0645(11) Uani 1 1 d . . .
F3 F 0.1555(2) 0.8194(3) 0.0795(3) 0.0862(15) Uani 1 1 d . . .
F4 F 0.17861(18) 0.6380(4) 0.0604(2) 0.0802(13) Uani 1 1 d . . .
F5 F 0.0905(2) 0.7159(4) -0.0174(2) 0.0834(14) Uani 1 1 d . . .
F6 F 0.15309(16) 0.6826(4) 0.1693(2) 0.0714(13) Uani 1 1 d . . .
F7 F 0.52471(17) 0.9389(3) 0.0955(2) 0.0672(12) Uani 1 1 d . . .
F8 F 0.53241(16) 1.1214(3) 0.1439(2) 0.0570(10) Uani 1 1 d . . .
F9 F 0.53210(15) 1.0515(3) 0.26342(19) 0.0489(9) Uani 1 1 d . . .
F10 F 0.52524(14) 0.8726(3) 0.2166(2) 0.0516(10) Uani 1 1 d . . .
F11 F 0.45455(14) 1.0044(3) 0.15300(18) 0.0440(9) Uani 1 1 d . . .
F12 F 0.60228(14) 0.9876(3) 0.2050(2) 0.0482(9) Uani 1 1 d . . .
F13 F 0.17945(19) 0.2404(3) 0.2573(3) 0.0822(14) Uani 1 1 d . . .
F14 F 0.15090(19) 0.4245(3) 0.2663(2) 0.0770(13) Uani 1 1 d . . .
F15 F 0.16592(18) 0.4012(3) 0.4000(2) 0.0725(12) Uani 1 1 d . . .
F16 F 0.1940(2) 0.2170(3) 0.3910(3) 0.0918(15) Uani 1 1 d . . .
F17 F 0.1021(2) 0.2812(4) 0.3096(3) 0.1102(18) Uani 1 1 d . . .
F18 F 0.24272(16) 0.3609(3) 0.3476(2) 0.0659(11) Uani 1 1 d . . .
N1 N 0.76686(18) 0.4158(3) 0.1519(2) 0.0210(10) Uani 1 1 d . . .
N2 N 1.0753(2) 0.6042(4) 0.3240(3) 0.0413(13) Uani 1 1 d . . .
N3 N 0.68316(18) 0.2225(3) 0.0543(2) 0.0206(10) Uani 1 1 d . . .
N4 N 0.7222(2) -0.3018(4) -0.1268(3) 0.0303(11) Uani 1 1 d . . .
N5 N 0.65542(18) 0.5338(4) 0.1505(2) 0.0220(10) Uani 1 1 d . . .
N6 N 0.61080(18) 0.5361(3) 0.1874(2) 0.0222(10) Uani 1 1 d . . .
N7 N 0.66613(18) 0.3062(4) 0.2055(2) 0.0219(10) Uani 1 1 d . . .
N8 N 0.61925(18) 0.3429(3) 0.2337(2) 0.0214(10) Uani 1 1 d . . .
N9 N 0.57746(18) 0.3598(3) 0.0620(2) 0.0211(10) Uani 1 1 d . . .
N10 N 0.54441(18) 0.3928(3) 0.1103(2) 0.0230(10) Uani 1 1 d . . .
P1 P 0.12182(8) 0.69895(15) 0.07627(10) 0.0412(4) Uani 1 1 d . . .
P2 P 0.52881(7) 0.99648(13) 0.17797(9) 0.0316(4) Uani 1 1 d . . .
P3 P 0.17211(9) 0.31992(17) 0.32828(13) 0.0579(6) Uani 1 1 d . . .
Ru1 Ru 0.671902(18) 0.38049(4) 0.10318(2) 0.01921(11) Uani 1 1 d . . .
O1 O 0.0828(7) 0.1234(7) 0.0509(6) 0.095(2) Uiso 0.717(8) 1 d PG A 1
C33 C 0.0736(4) 0.2268(7) 0.0469(5) 0.089(4) Uiso 0.717(8) 1 d PG A 1
C34 C 0.0511(8) 0.2866(11) 0.1079(8) 0.196(6) Uiso 0.717(8) 1 d PG A 1
H34A H 0.0857 0.3270 0.1460 0.293 Uiso 0.717(8) 1 calc PR A 1
H34B H 0.0340 0.2299 0.1366 0.293 Uiso 0.717(8) 1 calc PR A 1
H34C H 0.0189 0.3420 0.0811 0.293 Uiso 0.717(8) 1 calc PR A 1
C35 C 0.0840(7) 0.2980(10) -0.0183(7) 0.196(6) Uiso 0.717(8) 1 d PG A 1
H35A H 0.0672 0.3753 -0.0169 0.293 Uiso 0.717(8) 1 calc PR A 1
H35B H 0.0632 0.2623 -0.0703 0.293 Uiso 0.717(8) 1 calc PR A 1
H35C H 0.1285 0.3034 -0.0107 0.293 Uiso 0.717(8) 1 calc PR A 1
O1S O 0.0815(17) 0.1228(19) 0.0324(15) 0.095(2) Uiso 0.283(8) 1 d PG A 2
C33S C 0.0861(10) 0.1992(17) 0.0814(14) 0.089(4) Uiso 0.283(8) 1 d PG A 2
C34S C 0.1197(17) 0.179(3) 0.1680(14) 0.196(6) Uiso 0.283(8) 1 d PG A 2
H34D H 0.1353 0.1000 0.1755 0.293 Uiso 0.283(8) 1 calc PR A 2
H34E H 0.0912 0.1912 0.1994 0.293 Uiso 0.283(8) 1 calc PRD A 2
H34F H 0.1544 0.2329 0.1859 0.293 Uiso 0.283(8) 1 calc PRD A 2
C35S C 0.059(2) 0.315(2) 0.058(2) 0.196(6) Uiso 0.283(8) 1 d PG A 2
H35D H 0.0382 0.3173 -0.0003 0.293 Uiso 0.283(8) 1 calc PR A 2
H35E H 0.0917 0.3733 0.0722 0.293 Uiso 0.283(8) 1 calc PR A 2
H35F H 0.0285 0.3317 0.0857 0.293 Uiso 0.283(8) 1 calc PR A 2

loop_
_atom_site_aniso_label
_atom_site_aniso_U_11
_atom_site_aniso_U_22
_atom_site_aniso_U_33
_atom_site_aniso_U_23
_atom_site_aniso_U_13
_atom_site_aniso_U_12
C1 0.033(3) 0.034(3) 0.026(3) -0.001(3) 0.007(3) 0.000(3)
C2 0.031(3) 0.047(4) 0.034(4) -0.008(3) 0.017(3) -0.006(3)
C3 0.022(3) 0.029(3) 0.037(3) 0.001(3) 0.007(3) -0.001(3)
C4 0.025(3) 0.031(3) 0.029(3) 0.001(3) 0.004(3) -0.002(3)
C5 0.024(3) 0.036(3) 0.033(3) 0.005(3) 0.007(3) -0.002(3)
C6 0.028(3) 0.042(4) 0.038(4) 0.000(3) 0.014(3) 0.003(3)
C7 0.034(4) 0.064(5) 0.048(4) 0.003(3) 0.016(3) -0.014(3)
C8 0.040(4) 0.076(5) 0.046(4) 0.009(4) 0.019(3) -0.015(4)
C9 0.038(4) 0.056(5) 0.045(4) -0.006(3) 0.012(3) -0.005(3)
C10 0.032(4) 0.051(4) 0.045(4) -0.005(3) 0.012(3) -0.008(3)
C11 0.034(4) 0.063(5) 0.071(5) -0.018(4) 0.014(3) -0.023(3)
C12 0.023(3) 0.028(3) 0.029(3) 0.005(3) 0.008(2) -0.001(2)
C13 0.022(3) 0.043(4) 0.033(3) -0.002(3) 0.010(2) 0.004(3)
C14 0.023(3) 0.030(3) 0.023(3) 0.001(2) 0.003(2) 0.002(3)
C15 0.024(3) 0.029(3) 0.029(3) -0.002(3) 0.008(3) -0.001(2)
C16 0.027(3) 0.038(3) 0.024(3) 0.000(3) 0.013(2) 0.005(3)
C17 0.026(3) 0.034(4) 0.022(3) -0.001(2) 0.003(2) 0.005(3)
C18 0.034(3) 0.043(4) 0.068(4) -0.025(4) 0.022(3) -0.014(3)
C19 0.032(4) 0.055(5) 0.049(4) -0.016(3) 0.013(3) -0.001(3)
C20 0.035(4) 0.031(4) 0.039(4) 0.003(3) 0.015(3) -0.002(3)
C21 0.036(3) 0.025(3) 0.033(3) 0.009(3) 0.015(3) 0.003(3)
C22 0.050(4) 0.025(3) 0.043(4) -0.004(3) 0.020(3) 0.001(3)
C23 0.021(3) 0.026(3) 0.023(3) 0.004(2) 0.010(2) 0.004(2)
C24 0.022(3) 0.028(3) 0.021(3) 0.003(2) 0.004(2) -0.009(2)
C25 0.031(3) 0.022(3) 0.030(3) -0.002(2) 0.009(3) -0.001(3)
C26 0.029(3) 0.031(4) 0.025(3) 0.000(2) 0.009(2) 0.008(3)
C27 0.027(3) 0.027(3) 0.023(3) -0.002(2) 0.000(2) 0.002(3)
C28 0.045(4) 0.025(3) 0.021(3) 0.006(2) 0.011(3) 0.001(3)
C29 0.034(3) 0.033(3) 0.018(3) 0.003(2) 0.009(2) -0.006(3)
C30 0.031(3) 0.024(3) 0.019(3) 0.001(2) 0.003(2) -0.002(2)
C31 0.022(3) 0.032(3) 0.035(3) 0.008(3) -0.001(3) -0.005(2)
C32 0.016(3) 0.032(3) 0.031(3) 0.010(3) 0.004(2) 0.000(3)
Cl1 0.0306(8) 0.0320(8) 0.0208(7) 0.0042(6) 0.0094(6) 0.0050(6)
F1 0.086(3) 0.050(3) 0.090(3) -0.007(2) 0.027(3) -0.021(2)
F2 0.058(3) 0.071(3) 0.076(3) -0.003(2) 0.037(2) 0.011(2)
F3 0.107(4) 0.069(3) 0.112(4) -0.022(3) 0.076(3) -0.038(3)
F4 0.078(3) 0.099(3) 0.083(3) 0.004(3) 0.054(2) 0.027(3)
F5 0.102(4) 0.104(4) 0.044(3) 0.011(2) 0.023(2) 0.012(3)
F6 0.036(2) 0.133(4) 0.044(2) 0.004(2) 0.0111(18) -0.003(2)
F7 0.072(3) 0.092(3) 0.049(2) -0.027(2) 0.037(2) -0.018(2)
F8 0.064(2) 0.043(2) 0.075(3) 0.026(2) 0.038(2) 0.009(2)
F9 0.044(2) 0.065(3) 0.044(2) -0.0142(19) 0.0222(17) -0.0153(18)
F10 0.045(2) 0.032(2) 0.087(3) 0.018(2) 0.0329(19) 0.0053(17)
F11 0.0300(19) 0.057(2) 0.043(2) 0.0089(18) 0.0090(16) 0.0066(17)
F12 0.0269(19) 0.047(2) 0.075(3) -0.0012(19) 0.0224(18) -0.0025(16)
F13 0.084(3) 0.066(3) 0.102(3) -0.043(3) 0.036(3) -0.002(2)
F14 0.090(3) 0.069(3) 0.067(3) -0.001(2) 0.016(2) 0.026(2)
F15 0.074(3) 0.073(3) 0.079(3) -0.005(2) 0.035(2) 0.024(2)
F16 0.106(4) 0.056(3) 0.136(4) 0.028(3) 0.073(3) 0.014(3)
F17 0.050(3) 0.126(4) 0.163(5) -0.035(4) 0.045(3) -0.026(3)
F18 0.053(3) 0.059(3) 0.091(3) -0.005(2) 0.030(2) -0.005(2)
N1 0.023(2) 0.023(2) 0.018(2) 0.0020(18) 0.0073(19) 0.0035(19)
N2 0.026(3) 0.053(4) 0.044(3) -0.007(3) 0.009(2) -0.009(3)
N3 0.017(2) 0.029(3) 0.015(2) 0.0030(19) 0.0025(18) 0.000(2)
N4 0.033(3) 0.025(3) 0.032(3) -0.001(2) 0.009(2) 0.004(2)
N5 0.019(2) 0.026(3) 0.022(2) 0.0007(19) 0.0087(19) 0.0011(19)
N6 0.023(2) 0.022(2) 0.024(2) 0.0010(19) 0.010(2) 0.0000(19)
N7 0.018(2) 0.026(3) 0.020(2) -0.0001(19) 0.0032(19) -0.0011(19)
N8 0.019(2) 0.024(2) 0.023(2) 0.0005(19) 0.0096(19) 0.0016(19)
N9 0.021(2) 0.021(3) 0.021(2) 0.0052(18) 0.0060(19) 0.0033(19)
N10 0.023(2) 0.023(2) 0.023(2) 0.001(2) 0.0070(19) 0.001(2)
P1 0.0404(10) 0.0489(11) 0.0395(10) -0.0038(8) 0.0201(8) -0.0024(9)
P2 0.0317(9) 0.0306(9) 0.0365(9) 0.0024(7) 0.0163(7) 0.0007(7)
P3 0.0481(12) 0.0474(12) 0.0858(16) -0.0080(12) 0.0318(11) 0.0021(10)
Ru1 0.0176(2) 0.0229(2) 0.0166(2) 0.0013(2) 0.00452(15) 0.0016(2)

loop_
_atom_type_symbol
_atom_type_description
_atom_type_scat_dispersion_real
_atom_type_scat_dispersion_imag
_atom_type_scat_source
C C 0.0033 0.0016 'International Tables Vol C Tables 4.2.6.8 and 6.1.1.4'
H H 0.0000 0.0000 'International Tables Vol C Tables 4.2.6.8 and 6.1.1.4'
N N 0.0061 0.0033 'International Tables Vol C Tables 4.2.6.8 and 6.1.1.4'
F F 0.0171 0.0103 'International Tables Vol C Tables 4.2.6.8 and 6.1.1.4'
P P 0.1023 0.0942 'International Tables Vol C Tables 4.2.6.8 and 6.1.1.4'
Cl Cl 0.1484 0.1585 'International Tables Vol C Tables 4.2.6.8 and 6.1.1.4'
Ru Ru -1.2594 0.8363 'International Tables Vol C Tables 4.2.6.8 and 6.1.1.4'
O O 0.0106 0.0060 'International Tables Vol C Tables 4.2.6.8 and 6.1.1.4'

loop_
_geom_angle_atom_site_label_1
_geom_angle_atom_site_label_2
_geom_angle_atom_site_label_3
_geom_angle
N1 C1 C2 124.3(5)
N1 C1 H1 117.9
C2 C1 H1 117.9
C3 C2 C1 119.6(5)
C3 C2 H2 120.2
C1 C2 H2 120.2
C2 C3 C4 117.3(5)
C2 C3 C6 121.7(5)
C4 C3 C6 121.0(5)
C3 C4 C5 118.9(5)
C3 C4 H4 120.5
C5 C4 H4 120.5
N1 C5 C4 124.7(5)
N1 C5 H5 117.6
C4 C5 H5 117.6
C7 C6 C10 116.6(6)
C7 C6 C3 121.3(5)
C10 C6 C3 122.2(5)
C8 C7 C6 120.1(6)
C8 C7 H7 119.9
C6 C7 H7 119.9
N2 C8 C7 121.7(6)
N2 C8 H8 119.2
C7 C8 H8 119.2
C10 C9 N2 119.2(6)
C10 C9 H9 120.4
N2 C9 H9 120.4
C9 C10 C6 121.2(6)
C9 C10 H10 119.4
C6 C10 H10 119.4
N2 C11 H11A 109.5
N2 C11 H11B 109.5
H11A C11 H11B 109.5
N2 C11 H11C 109.5
H11A C11 H11C 109.5
H11B C11 H11C 109.5
N3 C12 C13 123.3(5)
N3 C12 H12 118.4
C13 C12 H12 118.4
C12 C13 C14 120.7(5)
C12 C13 H13 119.6
C14 C13 H13 119.6
C15 C14 C13 116.7(5)
C15 C14 C17 123.5(5)
C13 C14 C17 119.8(5)
C16 C15 C14 119.4(5)
C16 C15 H15 120.3
C14 C15 H15 120.3
N3 C16 C15 124.0(5)
N3 C16 H16 118.0
C15 C16 H16 118.0
C21 C17 C18 116.0(5)
C21 C17 C14 122.9(5)
C18 C17 C14 121.1(5)
C19 C18 C17 121.3(6)
C19 C18 H18 119.3
C17 C18 H18 119.3
N4 C19 C18 120.7(6)
N4 C19 H19 119.7
C18 C19 H19 119.7
N4 C20 C21 122.0(5)
N4 C20 H20 119.0
C21 C20 H20 119.0
C20 C21 C17 120.3(5)
C20 C21 H21 119.9
C17 C21 H21 119.9
N4 C22 H22A 109.5
N4 C22 H22B 109.5
H22A C22 H22B 109.5
N4 C22 H22C 109.5
H22A C22 H22C 109.5
H22B C22 H22C 109.5
N10 C23 N6 110.8(4)
N10 C23 N8 110.5(4)
N6 C23 N8 110.1(4)
N10 C23 H23 108.5
N6 C23 H23 108.5
N8 C23 H23 108.5
N5 C24 C25 110.7(5)
N5 C24 H24 124.6
C25 C24 H24 124.6
C26 C25 C24 105.8(5)
C26 C25 H25 127.1
C24 C25 H25 127.1
C25 C26 N6 107.5(5)
C25 C26 H26 126.3
N6 C26 H26 126.3
N7 C27 C28 111.1(5)
N7 C27 H27 124.4
C28 C27 H27 124.4
C29 C28 C27 106.9(5)
C29 C28 H28 126.6
C27 C28 H28 126.6
C28 C29 N8 106.5(5)
C28 C29 H29 126.7
N8 C29 H29 126.7
N9 C30 C31 110.5(5)
N9 C30 H30 124.7
C31 C30 H30 124.7
C32 C31 C30 105.7(5)
C32 C31 H31 127.1
C30 C31 H31 127.1
C31 C32 N10 107.6(5)
C31 C32 H32 126.2
N10 C32 H32 126.2
C5 N1 C1 115.2(5)
C5 N1 Ru1 120.7(3)
C1 N1 Ru1 123.7(3)
C8 N2 C9 121.2(5)
C8 N2 C11 119.2(5)
C9 N2 C11 119.6(5)
C16 N3 C12 115.9(4)
C16 N3 Ru1 122.3(3)
C12 N3 Ru1 121.6(3)
C20 N4 C19 119.8(5)
C20 N4 C22 121.6(5)
C19 N4 C22 118.5(5)
C24 N5 N6 105.4(4)
C24 N5 Ru1 136.6(3)
N6 N5 Ru1 117.8(3)
C26 N6 N5 110.5(4)
C26 N6 C23 130.6(4)
N5 N6 C23 118.5(4)
C27 N7 N8 103.9(4)
C27 N7 Ru1 138.8(4)
N8 N7 Ru1 117.1(3)
C29 N8 N7 111.5(4)
C29 N8 C23 129.4(4)
N7 N8 C23 119.0(4)
C30 N9 N10 104.7(4)
C30 N9 Ru1 137.1(4)
N10 N9 Ru1 117.9(3)
C32 N10 N9 111.4(4)
C32 N10 C23 130.0(4)
N9 N10 C23 118.6(4)
F1 P1 F4 91.9(2)
F1 P1 F6 90.3(2)
F4 P1 F6 89.9(2)
F1 P1 F3 178.3(3)
F4 P1 F3 89.5(2)
F6 P1 F3 90.7(2)
F1 P1 F5 90.0(2)
F4 P1 F5 90.1(2)
F6 P1 F5 179.8(3)
F3 P1 F5 89.1(2)
F1 P1 F2 89.3(2)
F4 P1 F2 178.6(3)
F6 P1 F2 89.2(2)
F3 P1 F2 89.3(2)
F5 P1 F2 90.8(2)
F7 P2 F8 92.2(2)
F7 P2 F12 90.3(2)
F8 P2 F12 90.00(19)
F7 P2 F10 90.6(2)
F8 P2 F10 177.2(2)
F12 P2 F10 90.08(18)
F7 P2 F11 90.89(19)
F8 P2 F11 90.97(18)
F12 P2 F11 178.5(2)
F10 P2 F11 88.89(18)
F7 P2 F9 178.0(2)
F8 P2 F9 89.65(19)
F12 P2 F9 90.36(18)
F10 P2 F9 87.53(19)
F11 P2 F9 88.47(18)
F17 P3 F16 90.5(3)
F17 P3 F13 90.8(2)
F16 P3 F13 91.0(2)
F17 P3 F14 90.2(3)
F16 P3 F14 179.1(3)
F13 P3 F14 89.5(2)
F17 P3 F18 179.2(3)
F16 P3 F18 90.0(2)
F13 P3 F18 89.9(2)
F14 P3 F18 89.4(2)
F17 P3 F15 90.2(2)
F16 P3 F15 89.2(2)
F13 P3 F15 178.9(3)
F14 P3 F15 90.2(2)
F18 P3 F15 89.1(2)
N7 Ru1 N5 86.65(16)
N7 Ru1 N9 85.12(15)
N5 Ru1 N9 86.71(16)
N7 Ru1 N3 92.23(16)
N5 Ru1 N3 176.59(16)
N9 Ru1 N3 90.00(15)
N7 Ru1 N1 93.60(15)
N5 Ru1 N1 87.61(15)
N9 Ru1 N1 174.24(16)
N3 Ru1 N1 95.67(15)
N7 Ru1 Cl1 173.84(12)
N5 Ru1 Cl1 89.74(12)
N9 Ru1 Cl1 89.69(11)
N3 Ru1 Cl1 91.09(11)
N1 Ru1 Cl1 91.23(11)
O1 C33 C35 121.8
O1 C33 C34 120.6
C35 C33 C34 117.5
C33 C34 H34A 109.5
C33 C34 H34B 109.5
H34A C34 H34B 109.5
C33 C34 H34C 109.5
H34A C34 H34C 109.5
H34B C34 H34C 109.5
C33 C35 H35A 109.5
C33 C35 H35B 109.5
H35A C35 H35B 109.5
C33 C35 H35C 109.5
H35A C35 H35C 109.5
H35B C35 H35C 109.5
O1S C33S C35S 121.8
O1S C33S C34S 120.6
C35S C33S C34S 117.5
C33S C34S H34D 109.5
C33S C34S H34E 109.5
H34D C34S H34E 109.5
C33S C34S H34F 109.5
H34D C34S H34F 109.5
H34E C34S H34F 109.5
C33S C35S H35D 109.5
C33S C35S H35E 109.5
H35D C35S H35E 109.5
C33S C35S H35F 109.5
H35D C35S H35F 109.5
H35E C35S H35F 109.5

loop_
_geom_bond_atom_site_label_1
_geom_bond_atom_site_label_2
_geom_bond_distance
C1 N1 1.337(6)
C1 C2 1.378(7)
C1 H1 0.9500
C2 C3 1.377(7)
C2 H2 0.9500
C3 C4 1.379(7)
C3 C6 1.485(7)
C4 C5 1.388(7)
C4 H4 0.9500
C5 N1 1.330(6)
C5 H5 0.9500
C6 C7 1.390(7)
C6 C10 1.416(7)
C7 C8 1.381(8)
C7 H7 0.9500
C8 N2 1.312(7)
C8 H8 0.9500
C9 C10 1.366(7)
C9 N2 1.371(7)
C9 H9 0.9500
C10 H10 0.9500
C11 N2 1.480(6)
C11 H11A 0.9800
C11 H11B 0.9800
C11 H11C 0.9800
C12 N3 1.350(6)
C12 C13 1.365(7)
C12 H12 0.9500
C13 C14 1.388(7)
C13 H13 0.9500
C14 C15 1.385(7)
C14 C17 1.476(7)
C15 C16 1.381(7)
C15 H15 0.9500
C16 N3 1.345(6)
C16 H16 0.9500
C17 C21 1.391(7)
C17 C18 1.395(7)
C18 C19 1.365(7)
C18 H18 0.9500
C19 N4 1.335(7)
C19 H19 0.9500
C20 N4 1.330(6)
C20 C21 1.366(7)
C20 H20 0.9500
C21 H21 0.9500
C22 N4 1.474(6)
C22 H22A 0.9800
C22 H22B 0.9800
C22 H22C 0.9800
C23 N10 1.434(6)
C23 N6 1.445(6)
C23 N8 1.456(6)
C23 H23 1.0000
C24 N5 1.327(6)
C24 C25 1.394(7)
C24 H24 0.9500
C25 C26 1.352(7)
C25 H25 0.9500
C26 N6 1.355(6)
C26 H26 0.9500
C27 N7 1.337(6)
C27 C28 1.379(7)
C27 H27 0.9500
C28 C29 1.350(7)
C28 H28 0.9500
C29 N8 1.353(6)
C29 H29 0.9500
C30 N9 1.333(6)
C30 C31 1.393(7)
C30 H30 0.9500
C31 C32 1.339(7)
C31 H31 0.9500
C32 N10 1.342(6)
C32 H32 0.9500
Cl1 Ru1 2.4027(13)
F1 P1 1.568(4)
F2 P1 1.592(4)
F3 P1 1.589(4)
F4 P1 1.571(4)
F5 P1 1.589(4)
F6 P1 1.578(4)
F7 P2 1.571(3)
F8 P2 1.583(3)
F9 P2 1.611(3)
F10 P2 1.605(3)
F11 P2 1.609(3)
F12 P2 1.591(3)
F13 P3 1.601(4)
F14 P3 1.604(4)
F15 P3 1.616(4)
F16 P3 1.598(4)
F17 P3 1.586(4)
F18 P3 1.605(4)
N1 Ru1 2.100(4)
N3 Ru1 2.077(4)
N5 N6 1.361(5)
N5 Ru1 2.050(4)
N7 N8 1.374(5)
N7 Ru1 2.033(4)
N9 N10 1.351(5)
N9 Ru1 2.055(4)
O1 C33 1.2181
C33 C35 1.4911
C33 C34 1.4929
C34 H34A 0.9800
C34 H34B 0.9800
C34 H34C 0.9800
C35 H35A 0.9800
C35 H35B 0.9800
C35 H35C 0.9800
O1S C33S 1.2181
C33S C35S 1.4912
C33S C34S 1.4929
C34S H34D 0.9800
C34S H34E 0.9800
C34S H34F 0.9800
C35S H35D 0.9800
C35S H35E 0.9800
C35S H35F 0.9800

loop_
_geom_torsion_atom_site_label_1
_geom_torsion_atom_site_label_2
_geom_torsion_atom_site_label_3
_geom_torsion_atom_site_label_4
_geom_torsion
N1 C1 C2 C3 -2.4(9)
C1 C2 C3 C4 0.7(8)
C1 C2 C3 C6 -176.5(5)
C2 C3 C4 C5 0.3(8)
C6 C3 C4 C5 177.6(5)
C3 C4 C5 N1 0.1(8)
C2 C3 C6 C7 24.2(9)
C4 C3 C6 C7 -153.0(6)
C2 C3 C6 C10 -157.0(6)
C4 C3 C6 C10 25.9(8)
C10 C6 C7 C8 -1.9(9)
C3 C6 C7 C8 177.0(6)
C6 C7 C8 N2 0.3(10)
N2 C9 C10 C6 -0.2(9)
C7 C6 C10 C9 1.9(9)
C3 C6 C10 C9 -177.0(6)
N3 C12 C13 C14 1.6(8)
C12 C13 C14 C15 -0.3(8)
C12 C13 C14 C17 -179.5(5)
C13 C14 C15 C16 -0.3(7)
C17 C14 C15 C16 178.8(5)
C14 C15 C16 N3 -0.3(8)
C15 C14 C17 C21 25.6(8)
C13 C14 C17 C21 -155.4(5)
C15 C14 C17 C18 -154.5(5)
C13 C14 C17 C18 24.6(8)
C21 C17 C18 C19 -0.8(9)
C14 C17 C18 C19 179.3(5)
C17 C18 C19 N4 0.6(10)
N4 C20 C21 C17 0.1(8)
C18 C17 C21 C20 0.4(8)
C14 C17 C21 C20 -179.6(5)
N5 C24 C25 C26 0.0(6)
C24 C25 C26 N6 0.6(6)
N7 C27 C28 C29 0.4(6)
C27 C28 C29 N8 -0.8(6)
N9 C30 C31 C32 -0.3(6)
C30 C31 C32 N10 -0.3(6)
C4 C5 N1 C1 -1.5(8)
C4 C5 N1 Ru1 -174.6(4)
C2 C1 N1 C5 2.7(8)
C2 C1 N1 Ru1 175.6(4)
C7 C8 N2 C9 1.5(10)
C7 C8 N2 C11 -180.0(6)
C10 C9 N2 C8 -1.6(9)
C10 C9 N2 C11 179.9(5)
C15 C16 N3 C12 1.5(7)
C15 C16 N3 Ru1 177.2(4)
C13 C12 N3 C16 -2.1(7)
C13 C12 N3 Ru1 -177.9(4)
C21 C20 N4 C19 -0.4(8)
C21 C20 N4 C22 177.5(5)
C18 C19 N4 C20 0.0(9)
C18 C19 N4 C22 -177.9(5)
C25 C24 N5 N6 -0.7(5)
C25 C24 N5 Ru1 174.5(4)
C25 C26 N6 N5 -1.1(6)
C25 C26 N6 C23 -174.3(5)
C24 N5 N6 C26 1.1(5)
Ru1 N5 N6 C26 -175.2(3)
C24 N5 N6 C23 175.2(4)
Ru1 N5 N6 C23 -1.1(5)
N10 C23 N6 C26 111.9(5)
N8 C23 N6 C26 -125.6(5)
N10 C23 N6 N5 -60.8(5)
N8 C23 N6 N5 61.7(5)
C28 C27 N7 N8 0.2(5)
C28 C27 N7 Ru1 -175.9(4)
C28 C29 N8 N7 1.0(6)
C28 C29 N8 C23 177.0(5)
C27 N7 N8 C29 -0.8(5)
Ru1 N7 N8 C29 176.4(3)
C27 N7 N8 C23 -177.3(4)
Ru1 N7 N8 C23 -0.1(5)
N10 C23 N8 C29 -114.4(5)
N6 C23 N8 C29 122.8(5)
N10 C23 N8 N7 61.3(5)
N6 C23 N8 N7 -61.4(5)
C31 C30 N9 N10 0.8(5)
C31 C30 N9 Ru1 -173.3(4)
C31 C32 N10 N9 0.8(6)
C31 C32 N10 C23 -179.8(5)
C30 N9 N10 C32 -1.0(5)
Ru1 N9 N10 C32 174.5(3)
C30 N9 N10 C23 179.6(4)
Ru1 N9 N10 C23 -5.0(5)
N6 C23 N10 C32 -114.7(5)
N8 C23 N10 C32 123.0(5)
N6 C23 N10 N9 64.6(5)
N8 C23 N10 N9 -57.7(5)
C27 N7 Ru1 N5 -141.2(5)
N8 N7 Ru1 N5 43.1(3)
C27 N7 Ru1 N9 131.9(5)
N8 N7 Ru1 N9 -43.9(3)
C27 N7 Ru1 N3 42.1(5)
N8 N7 Ru1 N3 -133.7(3)
C27 N7 Ru1 N1 -53.8(5)
N8 N7 Ru1 N1 130.5(3)
C27 N7 Ru1 Cl1 164.6(8)
N8 N7 Ru1 Cl1 -11.1(13)
C24 N5 Ru1 N7 142.2(5)
N6 N5 Ru1 N7 -43.1(3)
C24 N5 Ru1 N9 -132.5(5)
N6 N5 Ru1 N9 42.2(3)
C24 N5 Ru1 N3 -147(2)
N6 N5 Ru1 N3 28(3)
C24 N5 Ru1 N1 48.4(5)
N6 N5 Ru1 N1 -136.8(3)
C24 N5 Ru1 Cl1 -42.8(5)
N6 N5 Ru1 Cl1 131.9(3)
C30 N9 Ru1 N7 -139.0(5)
N10 N9 Ru1 N7 47.5(3)
C30 N9 Ru1 N5 134.1(5)
N10 N9 Ru1 N5 -39.4(3)
C30 N9 Ru1 N3 -46.7(5)
N10 N9 Ru1 N3 139.8(3)
C30 N9 Ru1 N1 143.6(14)
N10 N9 Ru1 N1 -29.9(17)
C30 N9 Ru1 Cl1 44.4(5)
N10 N9 Ru1 Cl1 -129.2(3)
C16 N3 Ru1 N7 40.2(4)
C12 N3 Ru1 N7 -144.4(4)
C16 N3 Ru1 N5 -31(3)
C12 N3 Ru1 N5 145(2)
C16 N3 Ru1 N9 -45.0(4)
C12 N3 Ru1 N9 130.5(4)
C16 N3 Ru1 N1 134.0(4)
C12 N3 Ru1 N1 -50.5(4)
C16 N3 Ru1 Cl1 -134.6(4)
C12 N3 Ru1 Cl1 40.8(4)
C5 N1 Ru1 N7 -26.5(4)
C1 N1 Ru1 N7 161.0(4)
C5 N1 Ru1 N5 60.0(4)
C1 N1 Ru1 N5 -112.5(4)
C5 N1 Ru1 N9 50.5(17)
C1 N1 Ru1 N9 -122.0(15)
C5 N1 Ru1 N3 -119.1(4)
C1 N1 Ru1 N3 68.4(4)
C5 N1 Ru1 Cl1 149.7(4)
C1 N1 Ru1 Cl1 -22.8(4)
